data_4325283
loop_
_publ_author_name
'Satoru Karasawa'
'Noboru Koga'

_publ_section_title
;
 Magnetic Properties after Irradiation of 1:4 Complexes Consisting of
 CoX2, X = NCS-, Cl-, and NCO-, and Phenylpyridyldiazomethane in Dilute
 Frozen Solutions: Axial Ligand Effect in Heterospin Single-Molecule
 Magnets
;
_journal_name_full 'Inorganic Chemistry'
_journal_page_first 5186
_journal_page_last 5195
_journal_paper_doi 10.1021/ic200482y
_journal_volume 50
_journal_year 2011
_chemical_formula_moiety 'C64 H68 Cl2 Co N12 '
_chemical_formula_sum 'C64 H68 Cl2 Co N12'
_chemical_formula_weight 1135.16
_space_group_IT_number 60
_symmetry_cell_setting orthorhombic
_symmetry_Int_Tables_number 60
_symmetry_space_group_name_Hall '-P 2n 2ab'
_symmetry_space_group_name_H-M 'P b c n'
_cell_angle_alpha 90.0000
_cell_angle_beta 90.0000
_cell_angle_gamma 90.0000
_cell_formula_units_Z 4
_cell_length_a 11.6865(10)
_cell_length_b 22.1370(19)
_cell_length_c 23.058(2)
_cell_measurement_reflns_used 18345
_cell_measurement_temperature 123.1
_cell_measurement_theta_max 27.4
_cell_measurement_theta_min 3.1
_cell_volume 5965.2(9)
_computing_cell_refinement PROCESS-AUTO
_computing_data_collection PROCESS-AUTO
_computing_data_reduction CrystalStructure
_computing_publication_material 'CrystalStructure 3.8'
_computing_structure_refinement SHELXL
_computing_structure_solution SHELXS97
_diffrn_ambient_temperature 123.1
_diffrn_detector_area_resol_mean 10.00
_diffrn_measured_fraction_theta_full 0.998
_diffrn_measured_fraction_theta_max 0.858
_diffrn_measurement_device_type 'Rigaku RAXIS-RAPID'
_diffrn_measurement_method \w
_diffrn_radiation_type 'Mo K\a'
_diffrn_radiation_wavelength 0.71075
_diffrn_reflns_av_R_equivalents 0.136
_diffrn_reflns_limit_h_max 15
_diffrn_reflns_limit_h_min -15
_diffrn_reflns_limit_k_max 28
_diffrn_reflns_limit_k_min -28
_diffrn_reflns_limit_l_max 29
_diffrn_reflns_limit_l_min -29
_diffrn_reflns_number 47531
_diffrn_reflns_theta_full 26.00
_diffrn_reflns_theta_max 27.44
_exptl_absorpt_coefficient_mu 0.428
_exptl_absorpt_correction_type none
_exptl_crystal_colour unknown
_exptl_crystal_density_diffrn 1.264
_exptl_crystal_description unknown
_exptl_crystal_F_000 2388.00
_exptl_crystal_size_max 0.50
_exptl_crystal_size_mid 0.50
_exptl_crystal_size_min 0.10
_refine_diff_density_max 1.00
_refine_diff_density_min -0.88
_refine_ls_extinction_method none
_refine_ls_goodness_of_fit_ref 1.036
_refine_ls_number_parameters 377
_refine_ls_number_reflns 5859
_refine_ls_R_factor_gt 0.0858
_refine_ls_shift/su_max 0.0000
_refine_ls_structure_factor_coef Fsqd
_refine_ls_weighting_details 'w = 1/[\s^2^(Fo^2^)+(0.1669P)^2^+5.0043P] where P=(Fo^2^+2Fc^2^)/3'
_refine_ls_weighting_scheme calc
_refine_ls_wR_factor_ref 0.3033
_reflns_number_gt 3219
_reflns_number_total 5859
_reflns_threshold_expression F^2^>2.0\s(F^2^)
_cod_data_source_file ic200482y_si_002_2.cif
_cod_data_source_block '_terttert'
_cod_original_formula_sum 'C64 H68 Cl2 Co N12 '
_cod_database_code 4325283

loop_
_symmetry_equiv_pos_site_id
_symmetry_equiv_pos_as_xyz
1 +X,+Y,+Z
2 1/2-X,1/2+Y,+Z
3 +X,-Y,1/2+Z
4 1/2-X,1/2-Y,1/2+Z
5 -X,-Y,-Z
6 1/2+X,1/2-Y,-Z
7 -X,+Y,1/2-Z
8 1/2+X,1/2+Y,1/2-Z

loop_
_atom_site_label
_atom_site_type_symbol
_atom_site_fract_x
_atom_site_fract_y
_atom_site_fract_z
_atom_site_U_iso_or_equiv
_atom_site_adp_type
_atom_site_occupancy
_atom_site_symmetry_multiplicity
_atom_site_calc_flag
_atom_site_refinement_flags
Co(1) Co 0.5000 0.24507(4) 0.7500 0.0441(3) Uani 1.00 2 d S
Cl(1) Cl 0.5000 0.35658(9) 0.7500 0.0539(4) Uani 1.00 2 d S
Cl(2) Cl 0.5000 0.13141(11) 0.7500 0.0718(6) Uani 1.00 2 d S
N(1) N 0.3247(3) 0.24385(18) 0.7181(2) 0.0472(10) Uani 1.00 1 d .
N(2) N -0.0759(4) 0.2880(2) 0.6500(2) 0.0644(13) Uani 1.00 1 d .
N(3) N -0.1268(4) 0.3326(2) 0.6487(3) 0.0871(18) Uani 1.00 1 d .
N(4) N 0.5644(3) 0.24402(18) 0.65860(18) 0.0462(9) Uani 1.00 1 d .
N(5) N 0.7749(4) 0.2839(2) 0.4734(2) 0.0613(12) Uani 1.00 1 d .
N(6) N 0.8284(5) 0.3254(3) 0.4622(2) 0.0865(17) Uani 1.00 1 d .
C(1) C 0.2525(4) 0.2906(2) 0.7242(2) 0.0511(12) Uani 1.00 1 d .
C(2) C 0.1421(4) 0.2917(2) 0.7040(2) 0.0537(13) Uani 1.00 1 d .
C(3) C 0.0978(4) 0.2416(2) 0.6739(2) 0.0512(12) Uani 1.00 1 d .
C(4) C 0.1741(4) 0.1924(2) 0.6668(2) 0.0548(13) Uani 1.00 1 d .
C(5) C 0.2821(4) 0.1958(2) 0.6892(2) 0.0555(13) Uani 1.00 1 d .
C(6) C -0.0156(4) 0.2389(2) 0.6506(2) 0.0554(13) Uani 1.00 1 d .
C(7) C -0.0726(4) 0.1819(2) 0.6311(2) 0.0556(13) Uani 1.00 1 d .
C(8) C -0.0583(5) 0.1594(2) 0.5750(2) 0.0665(15) Uani 1.00 1 d .
C(9) C -0.1036(5) 0.1037(2) 0.5596(2) 0.0658(15) Uani 1.00 1 d .
C(10) C -0.1647(5) 0.0679(2) 0.5985(3) 0.0640(15) Uani 1.00 1 d .
C(11) C -0.1800(7) 0.0923(3) 0.6534(3) 0.099(2) Uani 1.00 1 d .
C(12) C -0.1332(6) 0.1477(3) 0.6704(3) 0.089(2) Uani 1.00 1 d .
C(13) C 0.6009(4) 0.2941(2) 0.6314(2) 0.0530(12) Uani 1.00 1 d .
C(14) C 0.6469(4) 0.2944(2) 0.5763(2) 0.0551(13) Uani 1.00 1 d .
C(15) C 0.6593(4) 0.2399(2) 0.5455(2) 0.0489(12) Uani 1.00 1 d .
C(16) C 0.6210(5) 0.1886(2) 0.5737(2) 0.0625(15) Uani 1.00 1 d .
C(17) C 0.5763(5) 0.1921(2) 0.6294(2) 0.0646(15) Uani 1.00 1 d .
C(18) C 0.7132(4) 0.2363(2) 0.4885(2) 0.0508(12) Uani 1.00 1 d .
C(19) C 0.7164(4) 0.1834(2) 0.4494(2) 0.0545(13) Uani 1.00 1 d .
C(20) C 0.8156(5) 0.1663(2) 0.4208(2) 0.0603(14) Uani 1.00 1 d .
C(21) C 0.8180(5) 0.1141(2) 0.3859(2) 0.0612(14) Uani 1.00 1 d .
C(22) C 0.7227(6) 0.0776(2) 0.3792(2) 0.0650(15) Uani 1.00 1 d .
C(23) C 0.6233(5) 0.0960(2) 0.4074(2) 0.0674(16) Uani 1.00 1 d .
C(24) C 0.6177(5) 0.1479(2) 0.4420(2) 0.0612(14) Uani 1.00 1 d .
C(25) C -0.2142(7) 0.0058(3) 0.5828(4) 0.077(2) Uani 1.00 1 d .
C(26) C -0.188(7) -0.016(3) 0.536(3) 0.19(4) Uani 0.30 1 d P
C(27) C -0.144(2) -0.0187(9) 0.5274(9) 0.132(9) Uani 0.70 1 d P
C(28) C -0.1847(15) -0.0372(4) 0.6310(6) 0.093(4) Uani 0.70 1 d P
C(29) C -0.237(3) -0.048(3) 0.625(2) 0.21(3) Uani 0.30 1 d P
C(30) C -0.3455(14) 0.0097(7) 0.5930(13) 0.108(10) Uani 0.40 1 d P
C(31) C -0.3276(19) 0.0162(8) 0.5475(8) 0.108(6) Uani 0.60 1 d P
C(32) C 0.7214(7) 0.0211(2) 0.3420(3) 0.0746(19) Uani 1.00 1 d .
C(33) C 0.8440 0.0029 0.3210 0.104 Uani 1.00 1 d R
C(34) C 0.6696(8) -0.0316(3) 0.3758(3) 0.100(2) Uani 1.00 1 d .
C(35) C 0.6482(8) 0.0324(3) 0.2886(3) 0.104(2) Uani 1.00 1 d .
H(1) H -0.3911 0.0144 0.5774 0.125 Uiso 0.50 1 c R
H(2) H -0.3412 -0.0129 0.5208 0.125 Uiso 0.50 1 c R
H(3) H -0.3300 0.0558 0.5328 0.125 Uiso 0.50 1 c R
H(4) H -0.3646 0.0003 0.6412 0.112 Uiso 0.50 1 c R
H(5) H -0.4018 -0.0112 0.5775 0.156 Uiso 0.50 1 c R
H(6) H -0.3779 0.0541 0.5986 0.156 Uiso 0.50 1 c R
H(7) H 0.2799 0.3254 0.7438 0.061 Uiso 1.00 1 c R
H(8) H 0.0956 0.3263 0.7104 0.064 Uiso 1.00 1 c R
H(9) H 0.1503 0.1572 0.6465 0.066 Uiso 1.00 1 c R
H(10) H 0.3308 0.1619 0.6841 0.067 Uiso 1.00 1 c R
H(11) H -0.0171 0.1824 0.5472 0.080 Uiso 1.00 1 c R
H(12) H -0.0925 0.0896 0.5211 0.079 Uiso 1.00 1 c R
H(13) H -0.2268 0.0706 0.6805 0.117 Uiso 1.00 1 c R
H(14) H -0.1432 0.1617 0.7090 0.107 Uiso 1.00 1 c R
H(15) H 0.5948 0.3316 0.6513 0.064 Uiso 1.00 1 c R
H(16) H 0.6702 0.3314 0.5592 0.066 Uiso 1.00 1 c R
H(17) H 0.6253 0.1505 0.5547 0.075 Uiso 1.00 1 c R
H(18) H 0.5528 0.1558 0.6477 0.078 Uiso 1.00 1 c R
H(19) H 0.8828 0.1901 0.4247 0.072 Uiso 1.00 1 c R
H(20) H 0.8868 0.1037 0.3664 0.073 Uiso 1.00 1 c R
H(21) H 0.5562 0.0722 0.4030 0.081 Uiso 1.00 1 c R
H(22) H 0.5480 0.1590 0.4603 0.073 Uiso 1.00 1 c R
H(23) H -0.3540 0.0440 0.6175 0.129 Uiso 1.00 1 c R
H(26) H -0.1693 -0.0762 0.6270 0.159 Uiso 1.00 1 c R
H(27) H -0.2981 -0.0750 0.6108 0.159 Uiso 1.00 1 c R
H(28) H -0.2540 -0.0372 0.6628 0.159 Uiso 1.00 1 c R
H(29) H -0.1588 -0.0066 0.4839 0.197 Uiso 1.00 1 c R
H(30) H -0.0843 -0.0485 0.5224 0.197 Uiso 1.00 1 c R
H(31) H -0.1649 -0.0575 0.5535 0.125 Uiso 1.00 1 c R
H(32) H -0.2394 -0.0156 0.5150 0.125 Uiso 1.00 1 c R
H(33) H 0.7275 -0.0530 0.3972 0.122 Uiso 1.00 1 c R
H(34) H 0.6319 -0.0593 0.3509 0.122 Uiso 1.00 1 c R
H(35) H 0.6141 -0.0172 0.4039 0.122 Uiso 1.00 1 c R
H(36) H 0.8594 0.0217 0.2848 0.125 Uiso 1.00 1 c R
H(37) H 0.8478 -0.0397 0.3166 0.125 Uiso 1.00 1 c R
H(38) H 0.8992 0.0156 0.3487 0.125 Uiso 1.00 1 c R
H(39) H 0.5677 0.0224 0.2953 0.125 Uiso 1.00 1 c R
H(40) H 0.6721 0.0095 0.2556 0.125 Uiso 1.00 1 c R
H(41) H 0.6483 0.0747 0.2770 0.125 Uiso 1.00 1 c R
H(24) H -0.1140 -0.0561 0.6264 0.130 Uiso 1.00 1 c R
H(25) H -0.1852 -0.0155 0.6677 0.130 Uiso 1.00 1 c R

loop_
_atom_site_aniso_label
_atom_site_aniso_U_11
_atom_site_aniso_U_22
_atom_site_aniso_U_33
_atom_site_aniso_U_12
_atom_site_aniso_U_13
_atom_site_aniso_U_23
Co(1) 0.0369(5) 0.0520(5) 0.0434(5) 0.0000 0.0002(4) 0.0000
Cl(1) 0.0476(10) 0.0594(10) 0.0547(11) 0.0000 0.0022(8) 0.0000
Cl(2) 0.0698(14) 0.0783(14) 0.0673(14) 0.0000 -0.0072(10) 0.0000
N(1) 0.042(2) 0.052(2) 0.048(2) -0.0010(17) -0.0054(19) -0.0004(19)
N(2) 0.043(2) 0.071(3) 0.080(3) -0.001(2) -0.007(2) -0.000(2)
N(3) 0.055(3) 0.081(3) 0.125(5) 0.011(2) -0.006(3) 0.002(3)
N(4) 0.047(2) 0.047(2) 0.044(2) 0.0022(17) -0.0002(19) -0.0008(18)
N(5) 0.070(3) 0.058(2) 0.056(2) -0.007(2) 0.011(2) -0.008(2)
N(6) 0.095(4) 0.088(3) 0.076(4) -0.025(3) 0.021(3) -0.011(3)
C(1) 0.046(2) 0.055(2) 0.053(3) -0.003(2) 0.001(2) -0.002(2)
C(2) 0.047(2) 0.053(2) 0.061(3) 0.003(2) -0.002(2) -0.005(2)
C(3) 0.043(2) 0.058(2) 0.053(3) -0.003(2) 0.002(2) 0.000(2)
C(4) 0.050(3) 0.046(2) 0.068(3) 0.003(2) -0.010(2) -0.001(2)
C(5) 0.050(3) 0.053(2) 0.064(3) 0.007(2) -0.006(2) -0.007(2)
C(6) 0.045(3) 0.060(3) 0.062(3) 0.000(2) -0.001(2) -0.004(2)
C(7) 0.037(2) 0.065(3) 0.065(3) -0.003(2) -0.001(2) -0.001(2)
C(8) 0.069(3) 0.069(3) 0.062(3) -0.008(2) 0.011(3) 0.006(2)
C(9) 0.065(3) 0.066(3) 0.067(3) -0.002(2) 0.003(3) -0.005(3)
C(10) 0.058(3) 0.065(3) 0.069(4) -0.013(2) -0.004(3) 0.002(2)
C(11) 0.117(6) 0.100(5) 0.082(5) -0.050(4) 0.023(4) -0.002(4)
C(12) 0.106(5) 0.097(5) 0.065(4) -0.046(4) 0.017(3) -0.011(3)
C(13) 0.053(3) 0.055(2) 0.051(3) 0.000(2) 0.005(2) -0.005(2)
C(14) 0.055(3) 0.055(2) 0.055(3) -0.005(2) 0.004(2) -0.000(2)
C(15) 0.045(2) 0.055(2) 0.047(2) 0.001(2) 0.004(2) -0.001(2)
C(16) 0.076(4) 0.050(2) 0.061(3) -0.004(2) 0.017(3) -0.008(2)
C(17) 0.079(4) 0.061(3) 0.054(3) -0.008(2) 0.013(3) 0.002(2)
C(18) 0.053(2) 0.052(2) 0.047(3) -0.007(2) 0.002(2) -0.004(2)
C(19) 0.061(3) 0.054(2) 0.049(3) -0.001(2) 0.005(2) -0.003(2)
C(20) 0.059(3) 0.060(3) 0.061(3) 0.002(2) 0.008(2) -0.001(2)
C(21) 0.059(3) 0.070(3) 0.055(3) 0.004(2) 0.010(2) -0.005(2)
C(22) 0.087(4) 0.056(3) 0.051(3) 0.011(3) 0.007(3) -0.003(2)
C(23) 0.079(4) 0.065(3) 0.059(3) -0.017(3) 0.006(3) -0.001(2)
C(24) 0.066(3) 0.063(3) 0.055(3) -0.006(2) 0.011(2) -0.009(2)
C(25) 0.073(4) 0.064(4) 0.095(5) -0.010(3) -0.004(4) 0.004(4)
C(26) 0.23(7) 0.14(4) 0.21(6) -0.14(5) -0.04(5) 0.11(4)
C(27) 0.22(2) 0.087(11) 0.091(11) -0.067(11) 0.042(12) -0.044(10)
C(28) 0.148(13) 0.043(4) 0.088(8) -0.004(6) 0.026(9) -0.005(4)
C(29) 0.08(2) 0.46(10) 0.10(2) -0.10(3) -0.02(2) 0.13(4)
C(30) 0.044(9) 0.036(7) 0.24(3) -0.015(6) -0.032(15) -0.030(13)
C(31) 0.121(14) 0.107(11) 0.096(11) -0.043(9) -0.031(10) -0.009(9)
C(32) 0.116(5) 0.046(2) 0.062(3) -0.002(3) 0.013(3) -0.007(2)
C(33) 0.115(7) 0.086(5) 0.111(7) 0.004(5) 0.033(5) -0.038(5)
C(34) 0.157(8) 0.052(3) 0.090(5) -0.009(4) 0.013(5) -0.016(3)
C(35) 0.156(8) 0.081(4) 0.076(5) -0.001(5) -0.012(5) -0.019(4)

loop_
_atom_type_symbol
_atom_type_description
_atom_type_scat_dispersion_real
_atom_type_scat_dispersion_imag
_atom_type_scat_source
C C 0.003 0.002
;
International Tables for Crystallography
(1992, Vol. C, Tables 4.2.6.8 and 6.1.1.4)
;
H H 0.000 0.000
;
International Tables for Crystallography
(1992, Vol. C, Table 6.1.1.4)
;
N N 0.006 0.003
;
International Tables for Crystallography
(1992, Vol. C, Tables 4.2.6.8 and 6.1.1.4)
;
Co Co 0.349 0.972
;
International Tables for Crystallography
(1992, Vol. C, Tables 4.2.6.8 and 6.1.1.4)
;
Cl Cl 0.148 0.159
;
International Tables for Crystallography
(1992, Vol. C, Tables 4.2.6.8 and 6.1.1.4)
;

loop_
_geom_angle_atom_site_label_1
_geom_angle_atom_site_label_2
_geom_angle_atom_site_label_3
_geom_angle
_geom_angle_publ_flag
_geom_angle_site_symmetry_1
_geom_angle_site_symmetry_3
Cl(1) Co(1) Cl(2) 180(10) yes . .
Cl(1) Co(1) N(1) 90.71(10) yes . .
Cl(1) Co(1) N(1) 90.71(10) yes . 7_656
Cl(1) Co(1) N(4) 90.60(10) yes . .
Cl(1) Co(1) N(4) 90.60(10) yes . 7_656
Cl(2) Co(1) N(1) 89.29(10) yes . .
Cl(2) Co(1) N(1) 89.29(10) yes . 7_656
Cl(2) Co(1) N(4) 89.40(10) yes . .
Cl(2) Co(1) N(4) 89.40(10) yes . 7_656
N(1) Co(1) N(1) 178.58(15) yes . 7_656
N(1) Co(1) N(4) 89.92(16) yes . .
N(1) Co(1) N(4) 90.07(16) yes . 7_656
N(1) Co(1) N(4) 90.07(16) yes 7_656 .
N(1) Co(1) N(4) 89.92(16) yes 7_656 7_656
N(4) Co(1) N(4) 178.81(15) yes . 7_656
Co(1) N(1) C(1) 123.1(3) yes . .
Co(1) N(1) C(5) 121.6(3) yes . .
C(1) N(1) C(5) 115.3(4) yes . .
N(3) N(2) C(6) 178.0(6) yes . .
Co(1) N(4) C(13) 122.5(3) yes . .
Co(1) N(4) C(17) 121.2(3) yes . .
C(13) N(4) C(17) 116.2(4) yes . .
N(6) N(5) C(18) 177.8(6) yes . .
N(1) C(1) C(2) 124.7(4) yes . .
C(1) C(2) C(3) 119.9(4) yes . .
C(2) C(3) C(4) 115.6(4) yes . .
C(2) C(3) C(6) 123.9(4) yes . .
C(4) C(3) C(6) 120.5(4) yes . .
C(3) C(4) C(5) 119.6(4) yes . .
N(1) C(5) C(4) 124.9(4) yes . .
N(2) C(6) C(3) 118.2(5) yes . .
N(2) C(6) C(7) 117.5(4) yes . .
C(3) C(6) C(7) 124.1(4) yes . .
C(6) C(7) C(8) 121.8(5) yes . .
C(6) C(7) C(12) 119.6(5) yes . .
C(8) C(7) C(12) 118.4(5) yes . .
C(7) C(8) C(9) 120.6(5) yes . .
C(8) C(9) C(10) 122.4(6) yes . .
C(9) C(10) C(11) 115.5(6) yes . .
C(9) C(10) C(25) 123.5(6) yes . .
C(11) C(10) C(25) 121.0(6) yes . .
C(10) C(11) C(12) 123.2(7) yes . .
C(7) C(12) C(11) 119.9(6) yes . .
N(4) C(13) C(14) 123.8(4) yes . .
C(13) C(14) C(15) 120.2(4) yes . .
C(14) C(15) C(16) 115.6(5) yes . .
C(14) C(15) C(18) 123.2(4) yes . .
C(16) C(15) C(18) 121.1(4) yes . .
C(15) C(16) C(17) 120.6(5) yes . .
N(4) C(17) C(16) 123.6(5) yes . .
N(5) C(18) C(15) 115.3(4) yes . .
N(5) C(18) C(19) 117.2(4) yes . .
C(15) C(18) C(19) 127.1(4) yes . .
C(18) C(19) C(20) 121.9(5) yes . .
C(18) C(19) C(24) 119.8(5) yes . .
C(20) C(19) C(24) 118.3(5) yes . .
C(19) C(20) C(21) 120.9(5) yes . .
C(20) C(21) C(22) 121.8(5) yes . .
C(21) C(22) C(23) 116.6(5) yes . .
C(21) C(22) C(32) 123.5(6) yes . .
C(23) C(22) C(32) 119.8(6) yes . .
C(22) C(23) C(24) 123.0(5) yes . .
C(19) C(24) C(23) 119.3(5) yes . .
C(10) C(25) C(26) 118(3) yes . .
C(10) C(25) C(27) 107.2(10) yes . .
C(10) C(25) C(28) 107.9(7) yes . .
C(10) C(25) C(29) 127(2) yes . .
C(10) C(25) C(30) 106.6(8) yes . .
C(10) C(25) C(31) 108.0(8) yes . .
C(26) C(25) C(27) 16(4) yes . .
C(26) C(25) C(28) 110(3) yes . .
C(26) C(25) C(29) 107(4) yes . .
C(26) C(25) C(30) 114(4) yes . .
C(26) C(25) C(31) 79(4) yes . .
C(27) C(25) C(28) 104.8(10) yes . .
C(27) C(25) C(29) 109(2) yes . .
C(27) C(25) C(30) 129.9(16) yes . .
C(27) C(25) C(31) 93.9(13) yes . .
C(28) C(25) C(29) 25.0(16) yes . .
C(28) C(25) C(30) 98.6(12) yes . .
C(28) C(25) C(31) 131.9(10) yes . .
C(29) C(25) C(30) 77.2(18) yes . .
C(29) C(25) C(31) 107.0(17) yes . .
C(30) C(25) C(31) 40.4(13) yes . .
C(25) C(26) C(27) 125(11) yes . .
C(25) C(26) C(31) 59(3) yes . .
C(27) C(26) C(31) 160(9) yes . .
C(25) C(27) C(26) 39(8) yes . .
C(25) C(28) C(29) 83(5) yes . .
C(25) C(29) C(28) 72(5) yes . .
C(25) C(30) C(31) 70.6(16) yes . .
C(25) C(31) C(26) 42(2) yes . .
C(25) C(31) C(30) 69.0(14) yes . .
C(26) C(31) C(30) 106(3) yes . .
C(22) C(32) C(33) 112.3 yes . .
C(22) C(32) C(34) 110.2(5) yes . .
C(22) C(32) C(35) 109.2(5) yes . .
C(33) C(32) C(34) 108.9 yes . .
C(33) C(32) C(35) 107.8 yes . .
C(34) C(32) C(35) 108.4(6) yes . .
N(1) C(1) H(7) 117.6 no . .
C(2) C(1) H(7) 117.6 no . .
C(1) C(2) H(8) 120.0 no . .
C(3) C(2) H(8) 120.0 no . .
C(3) C(4) H(9) 120.2 no . .
C(5) C(4) H(9) 120.2 no . .
N(1) C(5) H(10) 117.6 no . .
C(4) C(5) H(10) 117.6 no . .
C(7) C(8) H(11) 119.7 no . .
C(9) C(8) H(11) 119.7 no . .
C(8) C(9) H(12) 118.8 no . .
C(10) C(9) H(12) 118.8 no . .
C(10) C(11) H(13) 118.1 no . .
C(12) C(11) H(13) 118.7 no . .
C(7) C(12) H(14) 120.1 no . .
C(11) C(12) H(14) 120.1 no . .
N(4) C(13) H(15) 118.1 no . .
C(14) C(13) H(15) 118.1 no . .
C(13) C(14) H(16) 119.9 no . .
C(15) C(14) H(16) 119.9 no . .
C(15) C(16) H(17) 119.7 no . .
C(17) C(16) H(17) 119.7 no . .
N(4) C(17) H(18) 118.2 no . .
C(16) C(17) H(18) 118.2 no . .
C(19) C(20) H(19) 119.6 no . .
C(21) C(20) H(19) 119.6 no . .
C(20) C(21) H(20) 119.1 no . .
C(22) C(21) H(20) 119.1 no . .
C(22) C(23) H(21) 118.5 no . .
C(24) C(23) H(21) 118.5 no . .
C(19) C(24) H(22) 120.3 no . .
C(23) C(24) H(22) 120.3 no . .
C(25) C(26) H(29) 146.9 no . .
C(25) C(26) H(31) 93.5 no . .
C(25) C(26) H(32) 110.4 no . .
C(27) C(26) H(29) 55.8 no . .
C(27) C(26) H(31) 78.8 no . .
C(27) C(26) H(32) 121.5 no . .
C(31) C(26) H(29) 108.9 no . .
C(31) C(26) H(31) 121.7 no . .
C(31) C(26) H(32) 51.6 no . .
H(29) C(26) H(31) 117.0 no . .
H(29) C(26) H(32) 67.8 no . .
H(31) C(26) H(32) 117.9 no . .
C(25) C(27) H(29) 125.8 no . .
C(25) C(27) H(30) 133.6 no . .
C(25) C(27) H(31) 73.1 no . .
C(25) C(27) H(32) 71.6 no . .
C(26) C(27) H(29) 98.4 no . .
C(26) C(27) H(30) 141.4 no . .
C(26) C(27) H(31) 71.0 no . .
C(26) C(27) H(32) 34.4 no . .
H(29) C(27) H(30) 100.4 no . .
H(29) C(27) H(31) 134.2 no . .
H(29) C(27) H(32) 65.7 no . .
H(30) C(27) H(31) 71.7 no . .
H(30) C(27) H(32) 135.1 no . .
H(31) C(27) H(32) 88.0 no . .
C(25) C(28) H(26) 126.0 no . .
C(25) C(28) H(28) 109.1 no . .
C(25) C(28) H(24) 113.8 no . .
C(25) C(28) H(25) 109.3 no . .
C(29) C(28) H(26) 79.8 no . .
C(29) C(28) H(28) 56.8 no . .
C(29) C(28) H(24) 129.2 no . .
C(29) C(28) H(25) 109.7 no . .
H(26) C(28) H(28) 102.6 no . .
H(26) C(28) H(24) 51.1 no . .
H(26) C(28) H(25) 124.7 no . .
H(28) C(28) H(24) 137.1 no . .
H(28) C(28) H(25) 53.9 no . .
H(24) C(28) H(25) 108.9 no . .
C(25) C(29) H(26) 111.3 no . .
C(25) C(29) H(27) 111.8 no . .
C(25) C(29) H(28) 115.7 no . .
C(28) C(29) H(26) 59.7 no . .
C(28) C(29) H(27) 159.7 no . .
C(28) C(29) H(28) 85.8 no . .
H(26) C(29) H(27) 101.4 no . .
H(26) C(29) H(28) 107.0 no . .
H(27) C(29) H(28) 108.5 no . .
C(25) C(30) H(1) 137.0 no . .
C(25) C(30) H(4) 109.1 no . .
C(25) C(30) H(5) 130.3 no . .
C(25) C(30) H(6) 114.9 no . .
C(25) C(30) H(23) 103.7 no . .
C(31) C(30) H(1) 66.4 no . .
C(31) C(30) H(4) 177.2 no . .
C(31) C(30) H(5) 79.6 no . .
C(31) C(30) H(6) 93.7 no . .
C(31) C(30) H(23) 119.4 no . .
H(1) C(30) H(4) 113.9 no . .
H(1) C(30) H(5) 41.3 no . .
H(1) C(30) H(6) 68.2 no . .
H(1) C(30) H(23) 96.7 no . .
H(4) C(30) H(5) 98.8 no . .
H(4) C(30) H(6) 89.0 no . .
H(4) C(30) H(23) 63.4 no . .
H(5) C(30) H(6) 105.7 no . .
H(5) C(30) H(23) 125.7 no . .
H(6) C(30) H(23) 31.9 no . .
C(25) C(31) H(1) 105.1 no . .
C(25) C(31) H(2) 113.4 no . .
C(25) C(31) H(3) 110.4 no . .
C(25) C(31) H(5) 103.0 no . .
C(26) C(31) H(1) 138.7 no . .
C(26) C(31) H(2) 76.8 no . .
C(26) C(31) H(3) 110.1 no . .
C(26) C(31) H(5) 120.9 no . .
C(30) C(31) H(1) 36.1 no . .
C(30) C(31) H(2) 122.3 no . .
C(30) C(31) H(3) 117.9 no . .
C(30) C(31) H(5) 43.2 no . .
H(1) C(31) H(2) 107.9 no . .
H(1) C(31) H(3) 105.0 no . .
H(1) C(31) H(5) 26.7 no . .
H(2) C(31) H(3) 114.3 no . .
H(2) C(31) H(5) 84.9 no . .
H(3) C(31) H(5) 128.6 no . .
C(32) C(33) H(36) 109.4 no . .
C(32) C(33) H(37) 109.3 no . .
C(32) C(33) H(38) 109.7 no . .
H(36) C(33) H(37) 109.5 no . .
H(36) C(33) H(38) 109.5 no . .
H(37) C(33) H(38) 109.5 no . .
C(32) C(34) H(33) 111.0 no . .
C(32) C(34) H(34) 111.7 no . .
C(32) C(34) H(35) 110.7 no . .
H(33) C(34) H(34) 108.7 no . .
H(33) C(34) H(35) 106.8 no . .
H(34) C(34) H(35) 107.8 no . .
C(32) C(35) H(39) 112.0 no . .
C(32) C(35) H(40) 113.1 no . .
C(32) C(35) H(41) 112.3 no . .
H(39) C(35) H(40) 106.7 no . .
H(39) C(35) H(41) 105.2 no . .
H(40) C(35) H(41) 107.1 no . .
C(30) H(1) C(31) 77.5 no . .
C(30) H(1) H(5) 90.9 no . .
C(31) H(1) H(5) 101.5 no . .
C(30) H(5) C(31) 57.2 no . .
C(30) H(5) H(1) 47.8 no . .
C(31) H(5) H(1) 51.7 no . .
C(30) H(6) H(23) 63.1 no . .
C(30) H(23) H(6) 85.0 no . .
C(28) H(26) C(29) 40.5 no . .
C(28) H(28) C(29) 37.5 no . .
C(26) H(29) C(27) 25.8 no . .
C(26) H(31) C(27) 30.2 no . .
C(26) H(32) C(27) 24.1 no . .

loop_
_geom_bond_atom_site_label_1
_geom_bond_atom_site_label_2
_geom_bond_distance
_geom_bond_publ_flag
_geom_bond_site_symmetry_2
Co(1) Cl(1) 2.468(2) yes .
Co(1) Cl(2) 2.516(2) yes .
Co(1) N(1) 2.177(4) yes .
Co(1) N(1) 2.177(4) yes 7_656
Co(1) N(4) 2.238(4) yes .
Co(1) N(4) 2.238(4) yes 7_656
N(1) C(1) 1.342(6) yes .
N(1) C(5) 1.350(6) yes .
N(2) N(3) 1.151(7) yes .
N(2) C(6) 1.296(7) yes .
N(4) C(13) 1.344(6) yes .
N(4) C(17) 1.339(7) yes .
N(5) N(6) 1.140(8) yes .
N(5) C(18) 1.324(7) yes .
C(1) C(2) 1.372(7) yes .
C(2) C(3) 1.408(7) yes .
C(3) C(4) 1.418(7) yes .
C(3) C(6) 1.431(7) yes .
C(4) C(5) 1.365(7) yes .
C(6) C(7) 1.498(7) yes .
C(7) C(8) 1.395(8) yes .
C(7) C(12) 1.377(9) yes .
C(8) C(9) 1.387(8) yes .
C(9) C(10) 1.394(9) yes .
C(10) C(11) 1.389(11) yes .
C(10) C(25) 1.534(9) yes .
C(11) C(12) 1.398(11) yes .
C(13) C(14) 1.379(8) yes .
C(14) C(15) 1.407(7) yes .
C(15) C(16) 1.384(7) yes .
C(15) C(18) 1.460(7) yes .
C(16) C(17) 1.389(8) yes .
C(18) C(19) 1.477(7) yes .
C(19) C(20) 1.388(8) yes .
C(19) C(24) 1.406(8) yes .
C(20) C(21) 1.407(8) yes .
C(21) C(22) 1.385(9) yes .
C(22) C(23) 1.391(9) yes .
C(22) C(32) 1.516(8) yes .
C(23) C(24) 1.400(8) yes .
C(25) C(26) 1.23(7) yes .
C(25) C(27) 1.61(2) yes .
C(25) C(28) 1.502(15) yes .
C(25) C(29) 1.56(6) yes .
C(25) C(30) 1.556(19) yes .
C(25) C(31) 1.57(2) yes .
C(26) C(27) 0.55(9) yes .
C(26) C(31) 1.80(8) yes .
C(28) C(29) 0.67(4) yes .
C(30) C(31) 1.08(3) yes .
C(32) C(33) 1.566 yes .
C(32) C(34) 1.527(10) yes .
C(32) C(35) 1.522(11) yes .
C(1) H(7) 0.950 no .
C(2) H(8) 0.950 no .
C(4) H(9) 0.950 no .
C(5) H(10) 0.950 no .
C(8) H(11) 0.950 no .
C(9) H(12) 0.950 no .
C(11) H(13) 0.960 no .
C(12) H(14) 0.950 no .
C(13) H(15) 0.950 no .
C(14) H(16) 0.950 no .
C(16) H(17) 0.950 no .
C(17) H(18) 0.950 no .
C(20) H(19) 0.950 no .
C(21) H(20) 0.950 no .
C(23) H(21) 0.950 no .
C(24) H(22) 0.950 no .
C(26) H(29) 1.257 no .
C(26) H(31) 1.039 no .
C(26) H(32) 0.765 no .
C(27) H(29) 1.052 no .
C(27) H(30) 0.966 no .
C(27) H(31) 1.077 no .
C(27) H(32) 1.155 no .
C(28) H(26) 0.887 no .
C(28) H(28) 1.093 no .
C(28) H(24) 0.933 no .
C(28) H(25) 0.974 no .
C(29) H(26) 1.011 no .
C(29) H(27) 0.993 no .
C(29) H(28) 0.917 no .
C(30) H(1) 0.652 no .
C(30) H(4) 1.151 no .
C(30) H(5) 0.880 no .
C(30) H(6) 1.061 no .
C(30) H(23) 0.950 no .
C(31) H(1) 1.013 no .
C(31) H(2) 0.905 no .
C(31) H(3) 0.942 no .
C(31) H(5) 1.264 no .
C(33) H(36) 0.950 no .
C(33) H(37) 0.950 no .
C(33) H(38) 0.950 no .
C(34) H(33) 0.961 no .
C(34) H(34) 0.949 no .
C(34) H(35) 0.972 no .
C(35) H(39) 0.979 no .
C(35) H(40) 0.955 no .
C(35) H(41) 0.974 no .
H(1) H(5) 0.581 no .
H(6) H(23) 0.563 no .

loop_
_geom_contact_atom_site_label_1
_geom_contact_atom_site_label_2
_geom_contact_distance
_geom_contact_site_symmetry_2
N(2) C(1) 3.561(7) 7_556
N(2) C(2) 3.455(7) 7_556
N(2) C(24) 3.411(7) 6_456
N(3) C(1) 3.408(8) 7_556
N(3) C(2) 3.519(9) 7_556
N(3) C(13) 3.317(7) 1_455
N(3) C(14) 3.239(8) 1_455
N(3) C(23) 3.568(8) 6_456
N(3) C(24) 3.568(8) 6_456
N(3) C(29) 3.14(6) 2_455
N(5) C(4) 3.479(7) 6_556
N(6) C(4) 3.499(8) 6_556
N(6) C(5) 3.563(8) 6_556
N(6) C(16) 3.532(9) 6_556
C(1) N(2) 3.561(7) 7_556
C(1) N(3) 3.408(8) 7_556
C(1) C(20) 3.552(8) 6_456
C(1) C(21) 3.387(8) 6_456
C(2) N(2) 3.455(7) 7_556
C(2) N(3) 3.519(9) 7_556
C(2) C(21) 3.587(8) 6_456
C(2) C(22) 3.597(8) 6_456
C(2) C(23) 3.583(8) 6_456
C(3) C(19) 3.573(7) 6_456
C(4) N(5) 3.479(7) 6_456
C(4) N(6) 3.499(8) 6_456
C(5) N(6) 3.563(8) 6_456
C(13) N(3) 3.317(7) 1_655
C(14) N(3) 3.239(8) 1_655
C(16) N(6) 3.532(9) 6_456
C(19) C(3) 3.573(7) 6_556
C(20) C(1) 3.552(8) 6_556
C(21) C(1) 3.387(8) 6_556
C(21) C(2) 3.587(8) 6_556
C(22) C(2) 3.597(8) 6_556
C(23) N(3) 3.568(8) 6_556
C(23) C(2) 3.583(8) 6_556
C(24) N(2) 3.411(7) 6_556
C(24) N(3) 3.568(8) 6_556
C(29) N(3) 3.14(6) 2_445
Cl(1) H(20) 3.119 4_655
Cl(1) H(20) 3.119 6_456
Cl(1) H(36) 3.256 4_655
Cl(1) H(36) 3.256 6_456
Cl(2) H(34) 3.215 3_555
Cl(2) H(34) 3.215 5_656
N(1) H(14) 3.259 7_556
N(2) H(7) 3.516 7_556
N(2) H(8) 3.337 7_556
N(2) H(22) 3.153 6_456
N(2) H(27) 3.489 2_455
N(3) H(7) 3.060 7_556
N(3) H(8) 3.273 7_556
N(3) H(15) 3.254 1_455
N(3) H(16) 3.145 1_455
N(3) H(21) 3.232 6_456
N(3) H(22) 3.244 6_456
N(3) H(26) 3.164 2_455
N(3) H(27) 2.392 2_455
N(3) H(28) 3.219 2_455
N(4) H(19) 3.213 6_456
N(5) H(9) 3.385 6_556
N(5) H(11) 3.526 6_556
N(6) H(9) 3.280 6_556
N(6) H(10) 3.383 6_556
N(6) H(17) 3.533 6_556
N(6) H(22) 3.147 6_556
N(6) H(33) 3.150 2_655
C(1) H(14) 3.485 7_556
C(1) H(20) 3.507 6_456
C(1) H(41) 3.221 6_456
C(2) H(8) 3.493 7_556
C(2) H(14) 3.508 7_556
C(2) H(41) 2.989 6_456
C(3) H(14) 3.270 7_556
C(4) H(14) 2.965 7_556
C(4) H(37) 3.410 5_656
C(5) H(14) 2.951 7_556
C(5) H(34) 3.317 5_656
C(6) H(22) 3.494 6_456
C(8) H(19) 3.599 1_455
C(9) H(17) 3.335 1_455
C(9) H(30) 3.145 5_556
C(10) H(17) 3.223 1_455
C(11) H(17) 3.466 1_455
C(11) H(18) 3.427 1_455
C(13) H(19) 2.880 6_456
C(13) H(20) 3.373 6_456
C(13) H(26) 2.981 2_555
C(13) H(24) 3.322 2_555
C(14) H(11) 3.472 6_556
C(14) H(19) 3.106 6_456
C(14) H(26) 3.106 2_555
C(14) H(27) 3.481 2_555
C(14) H(31) 3.328 2_555
C(14) H(24) 3.528 2_555
C(15) H(11) 3.432 6_556
C(16) H(3) 3.139 1_655
C(16) H(6) 3.031 1_655
C(16) H(23) 3.369 1_655
C(17) H(6) 3.182 1_655
C(17) H(23) 3.391 1_655
C(18) H(11) 3.342 6_556
C(19) H(3) 3.459 1_655
C(19) H(12) 3.470 1_655
C(20) H(11) 3.528 1_655
C(20) H(12) 3.065 1_655
C(21) H(7) 3.307 6_556
C(21) H(12) 3.333 1_655
C(21) H(15) 3.556 6_556
C(21) H(29) 3.511 1_655
C(22) H(8) 3.317 6_556
C(22) H(29) 3.350 1_655
C(23) H(2) 3.579 1_655
C(23) H(3) 3.073 1_655
C(23) H(5) 3.216 5_556
C(23) H(8) 3.232 6_556
C(24) H(3) 2.984 1_655
C(24) H(8) 3.569 6_556
C(26) H(16) 3.423 2_545
C(26) H(33) 3.438 1_455
C(27) H(12) 3.367 5_556
C(27) H(16) 3.412 2_545
C(27) H(29) 3.591 5_556
C(27) H(30) 3.263 5_556
C(27) H(33) 3.442 1_455
C(28) H(15) 3.125 2_545
C(28) H(16) 3.352 2_545
C(28) H(36) 3.599 3_455
C(28) H(38) 3.403 5_656
C(28) H(40) 3.382 3_455
C(29) H(15) 3.202 2_545
C(29) H(16) 3.177 2_545
C(29) H(40) 3.297 3_455
C(30) H(17) 3.258 1_455
C(30) H(21) 3.059 5_556
C(30) H(35) 3.144 5_556
C(31) H(17) 3.030 1_455
C(31) H(21) 3.502 5_556
C(31) H(35) 3.461 1_455
C(31) H(35) 3.531 5_556
C(33) H(24) 3.579 5_656
C(33) H(25) 3.560 3_654
C(34) H(1) 3.451 5_556
C(34) H(2) 3.373 1_655
C(34) H(5) 3.443 5_556
C(34) H(6) 3.496 5_556
C(34) H(9) 3.524 5_656
C(34) H(10) 3.197 5_656
C(34) H(29) 3.247 1_655
C(34) H(32) 3.400 1_655
C(35) H(4) 3.478 3_654
C(35) H(7) 3.582 6_556
C(35) H(8) 3.188 6_556
C(35) H(28) 3.118 3_654
C(35) H(39) 3.187 7_655
C(35) H(25) 3.420 3_654
H(1) C(34) 3.451 5_556
H(1) H(17) 3.064 1_455
H(1) H(18) 3.585 1_455
H(1) H(21) 2.757 5_556
H(1) H(34) 3.412 5_556
H(1) H(35) 2.642 5_556
H(2) C(23) 3.579 1_455
H(2) C(34) 3.373 1_455
H(2) H(21) 3.516 1_455
H(2) H(21) 3.335 5_556
H(2) H(33) 3.092 1_455
H(2) H(35) 2.748 1_455
H(3) C(16) 3.139 1_455
H(3) C(19) 3.459 1_455
H(3) C(23) 3.073 1_455
H(3) C(24) 2.984 1_455
H(3) H(17) 2.219 1_455
H(3) H(21) 3.294 1_455
H(3) H(22) 3.169 1_455
H(3) H(35) 3.446 1_455
H(4) C(35) 3.478 3_455
H(4) H(18) 3.578 1_455
H(4) H(21) 2.938 5_556
H(4) H(34) 3.390 5_556
H(4) H(35) 3.118 5_556
H(4) H(39) 2.834 5_556
H(4) H(40) 2.683 3_455
H(4) H(41) 3.549 3_455
H(5) C(23) 3.216 5_556
H(5) C(34) 3.443 5_556
H(5) H(21) 2.298 5_556
H(5) H(34) 3.520 5_556
H(5) H(35) 2.595 5_556
H(5) H(39) 3.523 5_556
H(6) C(16) 3.031 1_455
H(6) C(17) 3.182 1_455
H(6) C(34) 3.496 5_556
H(6) H(17) 2.362 1_455
H(6) H(18) 2.646 1_455
H(6) H(21) 3.488 5_556
H(6) H(34) 3.191 5_556
H(6) H(35) 2.880 5_556
H(7) N(2) 3.516 7_556
H(7) N(3) 3.060 7_556
H(7) C(21) 3.307 6_456
H(7) C(35) 3.582 6_456
H(7) H(20) 3.238 6_456
H(7) H(36) 3.570 6_456
H(7) H(41) 2.736 6_456
H(8) N(2) 3.337 7_556
H(8) N(3) 3.273 7_556
H(8) C(2) 3.493 7_556
H(8) C(22) 3.317 6_456
H(8) C(23) 3.232 6_456
H(8) C(24) 3.569 6_456
H(8) C(35) 3.188 6_456
H(8) H(8) 2.886 7_556
H(8) H(21) 3.478 6_456
H(8) H(39) 3.368 6_456
H(8) H(41) 2.294 6_456
H(9) N(5) 3.385 6_456
H(9) N(6) 3.280 6_456
H(9) C(34) 3.524 5_656
H(9) H(14) 3.334 7_556
H(9) H(33) 2.894 5_656
H(9) H(34) 3.344 5_656
H(9) H(37) 2.736 5_656
H(10) N(6) 3.383 6_456
H(10) C(34) 3.197 5_656
H(10) H(14) 3.299 7_556
H(10) H(33) 3.128 5_656
H(10) H(34) 2.449 5_656
H(10) H(37) 3.416 5_656
H(11) N(5) 3.526 6_456
H(11) C(14) 3.472 6_456
H(11) C(15) 3.432 6_456
H(11) C(18) 3.342 6_456
H(11) C(20) 3.528 1_455
H(11) H(16) 3.302 6_456
H(11) H(19) 3.062 1_455
H(11) H(22) 3.598 6_456
H(11) H(30) 3.572 5_556
H(12) C(19) 3.470 1_455
H(12) C(20) 3.065 1_455
H(12) C(21) 3.333 1_455
H(12) C(27) 3.367 5_556
H(12) H(19) 3.159 1_455
H(12) H(20) 3.589 1_455
H(12) H(29) 3.465 5_556
H(12) H(30) 2.470 5_556
H(12) H(31) 3.537 5_556
H(13) H(18) 3.281 1_455
H(13) H(36) 3.312 3_455
H(13) H(37) 3.328 3_455
H(13) H(40) 2.746 3_455
H(14) N(1) 3.259 7_556
H(14) C(1) 3.485 7_556
H(14) C(2) 3.508 7_556
H(14) C(3) 3.270 7_556
H(14) C(4) 2.965 7_556
H(14) C(5) 2.951 7_556
H(14) H(9) 3.334 7_556
H(14) H(10) 3.299 7_556
H(15) N(3) 3.254 1_655
H(15) C(21) 3.556 6_456
H(15) C(28) 3.125 2_555
H(15) C(29) 3.202 2_555
H(15) H(19) 3.073 6_456
H(15) H(20) 2.851 6_456
H(15) H(26) 2.289 2_555
H(15) H(27) 3.286 2_555
H(15) H(28) 3.460 2_555
H(15) H(31) 3.434 2_555
H(15) H(24) 2.563 2_555
H(15) H(25) 3.566 2_555
H(16) N(3) 3.145 1_655
H(16) C(26) 3.423 2_555
H(16) C(27) 3.412 2_555
H(16) C(28) 3.352 2_555
H(16) C(29) 3.177 2_555
H(16) H(11) 3.302 6_556
H(16) H(19) 3.413 6_456
H(16) H(26) 2.576 2_555
H(16) H(27) 2.818 2_555
H(16) H(30) 2.965 2_555
H(16) H(31) 2.463 2_555
H(16) H(24) 3.007 2_555
H(17) N(6) 3.533 6_456
H(17) C(9) 3.335 1_655
H(17) C(10) 3.223 1_655
H(17) C(11) 3.466 1_655
H(17) C(30) 3.258 1_655
H(17) C(31) 3.030 1_655
H(17) H(1) 3.064 1_655
H(17) H(3) 2.219 1_655
H(17) H(6) 2.362 1_655
H(17) H(23) 2.777 1_655
H(18) C(11) 3.427 1_655
H(18) H(1) 3.585 1_655
H(18) H(4) 3.578 1_655
H(18) H(6) 2.646 1_655
H(18) H(13) 3.281 1_655
H(18) H(23) 2.792 1_655
H(18) H(34) 3.037 5_656
H(19) N(4) 3.213 6_556
H(19) C(8) 3.599 1_655
H(19) C(13) 2.880 6_556
H(19) C(14) 3.106 6_556
H(19) H(11) 3.062 1_655
H(19) H(12) 3.159 1_655
H(19) H(15) 3.073 6_556
H(19) H(16) 3.413 6_556
H(20) Cl(1) 3.119 4_654
H(20) C(1) 3.507 6_556
H(20) C(13) 3.373 6_556
H(20) H(7) 3.238 6_556
H(20) H(12) 3.589 1_655
H(20) H(15) 2.851 6_556
H(20) H(26) 3.360 5_656
H(20) H(24) 2.861 5_656
H(21) N(3) 3.232 6_556
H(21) C(30) 3.059 5_556
H(21) C(31) 3.502 5_556
H(21) H(1) 2.757 5_556
H(21) H(2) 3.516 1_655
H(21) H(2) 3.335 5_556
H(21) H(3) 3.294 1_655
H(21) H(4) 2.938 5_556
H(21) H(5) 2.298 5_556
H(21) H(6) 3.488 5_556
H(21) H(8) 3.478 6_556
H(21) H(23) 3.525 5_556
H(21) H(27) 3.034 5_556
H(22) N(2) 3.153 6_556
H(22) N(3) 3.244 6_556
H(22) N(6) 3.147 6_456
H(22) C(6) 3.494 6_556
H(22) H(3) 3.169 1_655
H(22) H(11) 3.598 6_556
H(23) C(16) 3.369 1_455
H(23) C(17) 3.391 1_455
H(23) H(17) 2.777 1_455
H(23) H(18) 2.792 1_455
H(23) H(21) 3.525 5_556
H(23) H(34) 3.346 5_556
H(23) H(35) 3.136 5_556
H(23) H(39) 3.527 5_556
H(23) H(40) 3.412 3_455
H(26) N(3) 3.164 2_445
H(26) C(13) 2.981 2_545
H(26) C(14) 3.106 2_545
H(26) H(15) 2.289 2_545
H(26) H(16) 2.576 2_545
H(26) H(20) 3.360 5_656
H(26) H(38) 3.475 5_656
H(27) N(2) 3.489 2_445
H(27) N(3) 2.392 2_445
H(27) C(14) 3.481 2_545
H(27) H(15) 3.286 2_545
H(27) H(16) 2.818 2_545
H(27) H(21) 3.034 5_556
H(28) N(3) 3.219 2_445
H(28) C(35) 3.118 3_455
H(28) H(15) 3.460 2_545
H(28) H(36) 3.127 3_455
H(28) H(40) 2.388 3_455
H(28) H(41) 2.988 3_455
H(29) C(21) 3.511 1_455
H(29) C(22) 3.350 1_455
H(29) C(27) 3.591 5_556
H(29) C(34) 3.247 1_455
H(29) H(12) 3.465 5_556
H(29) H(30) 3.095 5_556
H(29) H(33) 2.612 1_455
H(29) H(35) 3.241 1_455
H(29) H(38) 3.229 1_455
H(30) C(9) 3.145 5_556
H(30) C(27) 3.263 5_556
H(30) H(11) 3.572 5_556
H(30) H(12) 2.470 5_556
H(30) H(16) 2.965 2_545
H(30) H(29) 3.095 5_556
H(30) H(30) 3.093 5_556
H(31) C(14) 3.328 2_545
H(31) H(12) 3.537 5_556
H(31) H(15) 3.434 2_545
H(31) H(16) 2.463 2_545
H(32) C(34) 3.400 1_455
H(32) H(33) 2.866 1_455
H(32) H(35) 3.081 1_455
H(33) N(6) 3.150 2_645
H(33) C(26) 3.438 1_655
H(33) C(27) 3.442 1_655
H(33) H(2) 3.092 1_655
H(33) H(9) 2.894 5_656
H(33) H(10) 3.128 5_656
H(33) H(29) 2.612 1_655
H(33) H(32) 2.866 1_655
H(34) Cl(2) 3.215 3_554
H(34) C(5) 3.317 5_656
H(34) H(1) 3.412 5_556
H(34) H(4) 3.390 5_556
H(34) H(5) 3.520 5_556
H(34) H(6) 3.191 5_556
H(34) H(9) 3.344 5_656
H(34) H(10) 2.449 5_656
H(34) H(18) 3.037 5_656
H(34) H(23) 3.346 5_556
H(35) C(30) 3.144 5_556
H(35) C(31) 3.461 1_655
H(35) C(31) 3.531 5_556
H(35) H(1) 2.642 5_556
H(35) H(2) 2.748 1_655
H(35) H(3) 3.446 1_655
H(35) H(4) 3.118 5_556
H(35) H(5) 2.595 5_556
H(35) H(6) 2.880 5_556
H(35) H(23) 3.136 5_556
H(35) H(29) 3.241 1_655
H(35) H(32) 3.081 1_655
H(36) Cl(1) 3.256 4_654
H(36) C(28) 3.599 3_654
H(36) H(7) 3.570 6_556
H(36) H(13) 3.312 3_654
H(36) H(28) 3.127 3_654
H(36) H(25) 2.751 3_654
H(37) C(4) 3.410 5_656
H(37) H(9) 2.736 5_656
H(37) H(10) 3.416 5_656
H(37) H(13) 3.328 3_654
H(38) C(28) 3.403 5_656
H(38) H(26) 3.475 5_656
H(38) H(29) 3.229 1_655
H(38) H(24) 2.726 5_656
H(38) H(25) 3.363 5_656
H(39) C(35) 3.187 7_655
H(39) H(4) 2.834 5_556
H(39) H(5) 3.523 5_556
H(39) H(8) 3.368 6_556
H(39) H(23) 3.527 5_556
H(39) H(39) 2.621 7_655
H(39) H(40) 3.052 7_655
H(39) H(41) 3.239 7_655
H(40) C(28) 3.382 3_654
H(40) C(29) 3.297 3_654
H(40) H(4) 2.683 3_654
H(40) H(13) 2.746 3_654
H(40) H(23) 3.412 3_654
H(40) H(28) 2.388 3_654
H(40) H(39) 3.052 7_655
H(40) H(25) 2.629 3_654
H(41) C(1) 3.221 6_556
H(41) C(2) 2.989 6_556
H(41) H(4) 3.549 3_654
H(41) H(7) 2.736 6_556
H(41) H(8) 2.294 6_556
H(41) H(28) 2.988 3_654
H(41) H(39) 3.239 7_655
H(41) H(25) 3.444 3_654
H(24) C(13) 3.322 2_545
H(24) C(14) 3.528 2_545
H(24) C(33) 3.579 5_656
H(24) H(15) 2.563 2_545
H(24) H(16) 3.007 2_545
H(24) H(20) 2.861 5_656
H(24) H(38) 2.726 5_656
H(25) C(33) 3.560 3_455
H(25) C(35) 3.420 3_455
H(25) H(15) 3.566 2_545
H(25) H(36) 2.751 3_455
H(25) H(38) 3.363 5_656
H(25) H(40) 2.629 3_455
H(25) H(41) 3.444 3_455
